data_1531198
loop_
_publ_author_name
'Clark, J.R.'
'Papike, J.J.'
'Appleman, D.E.'

_publ_section_title
;
 Crystal-chemical characterization of clinopyroxenes based on eight new
 structure refinements
;
_journal_name_full 'Mineralogical Society of America: Special Papers'
_journal_page_first 31
_journal_page_last 50
_journal_volume 2
_journal_year 1969
_chemical_formula_sum 'Al0.5 Ca0.5 Fe0.07 Mg0.43 Na0.5 O6 Si2'
_chemical_name_systematic '(Na0.5 Ca0.5) (Mg0.43 Fe0.07 Al0.5) (Si2 O6)'
_space_group_IT_number 3
_symmetry_space_group_name_Hall 'P 2y'
_symmetry_space_group_name_H-M 'P 1 2 1'
_cell_angle_alpha 90
_cell_angle_beta 106.87
_cell_angle_gamma 90
_cell_formula_units_Z 4
_cell_length_a 9.551
_cell_length_b 8.751
_cell_length_c 5.254
_cell_volume 420.236
_citation_journal_id_ASTM MSAPAX
_cod_data_source_file Clark_MSAPAX_1969_1742.cif
_cod_data_source_block Al0.5Ca0.5Fe0.07Mg0.43Na0.5O6Si2
_cod_original_cell_volume 420.2357
_cod_database_code 1531198

loop_
_symmetry_equiv_pos_as_xyz
x,y,z
-x,y,-z

loop_
_atom_site_label
_atom_site_type_symbol
_atom_site_fract_x
_atom_site_fract_y
_atom_site_fract_z
_atom_site_occupancy
_atom_site_U_iso_or_equiv
O7 O-2 0.139 0.755 0.945 1 0.0
Mg1 Mg+2 0 0.914 0 0.82 0.0
Ca3 Ca+2 0.5 0.8009 0 0.69 0.0
O8 O-2 0.133 0.245 0.438 1 0.0
Mg2 Mg+2 0.5 0.595 0.5 0.9 0.0
Na2 Na+1 0 0.7018 0.5 0.25 0.0
Na4 Na+1 0.5 0.199 0.5 0.68 0.0
Na3 Na+1 0.5 0.8009 0 0.31 0.0
Ca2 Ca+2 0 0.7018 0.5 0.75 0.0
Al3 Al+3 0.5 0.404 0 0.92 0.0
O4 O-2 0.384 0.415 0.622 1 0.0
O10 O-2 0.351 0.996 0.253 1 0.0
O5 O-2 0.363 0.264 0.056 1 0.0
Si1 Si+4 0.2892 0.0987 0.9775 1 0.0
O9 O-2 0.356 0.021 0.751 1 0.0
O3 O-2 0.386 0.574 0.104 1 0.0
Al1 Al+3 0 0.914 0 0.08 0.0
Fe2 Fe+2 0.5 0.404 0 0.08 0.0
O11 O-2 0.155 0.515 0.259 1 0.0
Si2 Si+4 0.2872 0.9131 0.4784 1 0.0
O6 O-2 0.35 0.751 0.556 1 0.0
Ca1 Ca+2 0 0.303 0 0.24 0.0
O1 O-2 0.11 0.092 0.864 1 0.0
Na1 Na+1 0 0.303 0 0.76 0.0
Si4 Si+4 0.2104 0.4033 0.5245 1 0.0
Al2 Al+3 0 0.099 0.5 1 0.0
Fe3 Fe+2 0.5 0.595 0.5 0.1 0.0
O2 O-2 0.108 0.931 0.399 1 0.0
Ca4 Ca+2 0.5 0.199 0.5 0.32 0.0
Fe1 Fe+2 0 0.914 0 0.1 0.0
Si3 Si+4 0.2123 0.5882 0.0175 1 0.0
O12 O-2 0.143 0.489 0.742 1 0.0
